data_1552353
loop_
_publ_author_name
'Pal, Shrinwantu'
'Patrick, Brian O.'
'Love, Jennifer A.'

_publ_section_title
;
 Platinum-mediated B--H methoxylation of bis(pyrazolyl)borate
;
_journal_name_full 'Faraday Discussions'
_journal_paper_doi 10.1039/C9FD00052F
_journal_year 2019
_chemical_formula_moiety 'C24 H30 B K N4 O3 Pt, 0.81(C4 H8 O)'
_chemical_formula_sum 'C27.24 H36.48 B K N4 O3.81 Pt'
_chemical_formula_weight 725.92
_space_group_crystal_system triclinic
_space_group_IT_number 2
_space_group_name_Hall '-P 1'
_space_group_name_H-M_alt 'P -1'
_symmetry_space_group_name_Hall '-P 1'
_symmetry_space_group_name_H-M 'P -1'
_atom_sites_solution_hydrogens geom
_atom_sites_solution_primary dual
_audit_creation_date 2018-08-10
_audit_creation_method
;
Olex2 1.2
(compiled 2018.05.29 svn.r3508 for OlexSys, GUI svn.r5506)
;
_audit_update_record
;
2019-04-25 deposited with the CCDC.    2019-05-23 downloaded from the CCDC.
;
_cell_angle_alpha 86.140(4)
_cell_angle_beta 79.626(4)
_cell_angle_gamma 76.227(4)
_cell_formula_units_Z 2
_cell_length_a 10.5788(15)
_cell_length_b 11.2602(15)
_cell_length_c 15.097(2)
_cell_measurement_reflns_used 9963
_cell_measurement_temperature 100(2)
_cell_measurement_theta_max 25.39
_cell_measurement_theta_min 2.24
_cell_volume 1717.5(4)
_computing_cell_refinement 'SAINT V8.38A (?, 2016)'
_computing_data_reduction 'SAINT V8.38A (?, 2016)'
_computing_molecular_graphics 'Olex2 (Dolomanov et al., 2009)'
_computing_publication_material 'Olex2 (Dolomanov et al., 2009)'
_computing_structure_refinement 'XL (Sheldrick, 2008)'
_computing_structure_solution 'XT (Sheldrick, 2015)'
_diffrn_ambient_temperature 100(2)
_diffrn_detector 'Bruker APEX2 area detector'
_diffrn_detector_area_resol_mean 7.9
_diffrn_detector_type 'CCD area detector'
_diffrn_measured_fraction_theta_full 1.000
_diffrn_measured_fraction_theta_max 0.998
_diffrn_measurement_device 'Bruker-Nonius Kappa diffractometer'
_diffrn_measurement_device_type 'Bruker APEX II area detector'
_diffrn_measurement_method '\w and \f scans'
_diffrn_radiation_monochromator 'mirror optics'
_diffrn_radiation_probe x-ray
_diffrn_radiation_type MoK\a
_diffrn_radiation_wavelength 0.71073
_diffrn_reflns_av_R_equivalents 0.073
_diffrn_reflns_av_unetI/netI 0.0655
_diffrn_reflns_Laue_measured_fraction_full 1.000
_diffrn_reflns_Laue_measured_fraction_max 0.998
_diffrn_reflns_number 6334
_diffrn_reflns_point_group_measured_fraction_full 1.000
_diffrn_reflns_point_group_measured_fraction_max 0.998
_diffrn_reflns_theta_full 25.242
_diffrn_reflns_theta_max 25.415
_diffrn_reflns_theta_min 1.372
_diffrn_source 'microfocus sealed X-ray tube'
_diffrn_source_type 'Incoatec I\ms'
_diffrn_standards_number 0
_exptl_absorpt_coefficient_mu 4.238
_exptl_absorpt_correction_T_max 0.656
_exptl_absorpt_correction_T_min 0.371
_exptl_absorpt_correction_type multi-scan
_exptl_absorpt_process_details
;
 TWINABS-2012/1 (Bruker,2012) was used for absorption correction.

Final HKLF 4 output contains 48427 reflections, Rint = 0.1450
 (20115 with I > 3sig(I), Rint = 0.1154)
;
_exptl_crystal_colour colourless
_exptl_crystal_colour_primary colourless
_exptl_crystal_density_diffrn 1.404
_exptl_crystal_description irregular
_exptl_crystal_F_000 721
_exptl_crystal_recrystallization_method
'The material was recrystallised from a mixture of THF and hexanes  by slow evaporation'
_exptl_crystal_size_max 0.23
_exptl_crystal_size_mid 0.11
_exptl_crystal_size_min 0.05
_refine_diff_density_max 3.856
_refine_diff_density_min -1.424
_refine_diff_density_rms 0.220
_refine_ls_extinction_method none
_refine_ls_goodness_of_fit_ref 1.067
_refine_ls_hydrogen_treatment constr
_refine_ls_matrix_type full
_refine_ls_number_parameters 407
_refine_ls_number_reflns 6334
_refine_ls_number_restraints 1113
_refine_ls_restrained_S_all 0.987
_refine_ls_R_factor_all 0.0860
_refine_ls_R_factor_gt 0.0712
_refine_ls_shift/su_max 0.004
_refine_ls_shift/su_mean 0.000
_refine_ls_structure_factor_coef Fsqd
_refine_ls_weighting_details 'w=1/[\s^2^(Fo^2^)+(0.1072P)^2^+11.2576P] where P=(Fo^2^+2Fc^2^)/3'
_refine_ls_weighting_scheme calc
_refine_ls_wR_factor_gt 0.1788
_refine_ls_wR_factor_ref 0.1865
_reflns_Friedel_coverage 0.000
_reflns_number_gt 5184
_reflns_number_total 6334
_reflns_threshold_expression 'I > 2\s(I)'
_cod_data_source_file c9fd00052f2.cif
_cod_data_source_block jl304_sq_sq
_cod_database_code 1552353
_shelx_shelxl_version_number 2017/1
_shelx_space_group_comment
;
The symmetry employed for this shelxl refinement is uniquely defined
by the following loop, which should always be used as a source of
symmetry information in preference to the above space-group names.
They are only intended as comments.
;
_shelx_estimated_absorpt_t_max 0.816
_shelx_estimated_absorpt_t_min 0.442
_olex2_refinement_description
;
1. Fixed Uiso
 At 1.2 times of:
  All C(H) groups, All C(H,H) groups
 At 1.5 times of:
  All C(H,H,H) groups
2. Uiso/Uaniso restraints and constraints
All non-hydrogen atoms have similar U: within 2A with sigma of 0.04 and sigma
for terminal atoms of 0.08
3. Rigid body (RIGU) restrains
 All non-hydrogen atoms
 with sigma for 1-2 distances of 0.004 and sigma for 1-3 distances of 0.004
4. Others
 Sof(O4)=Sof(C1B)=Sof(H1BA)=Sof(H1BB)=Sof(C1C)=Sof(H1CA)=Sof(H1CB)=Sof(C1D)=
 Sof(H1DA)=Sof(H1DB)=Sof(C1E)=Sof(H1EA)=Sof(H1EB)=FVAR(1)
 Sof(C1A)=Sof(C2A)=Sof(H2A)=Sof(C3A)=Sof(H3A)=Sof(C4A)=Sof(H4A)=Sof(C5A)=
 Sof(H5A)=Sof(C6A)=Sof(H6A)=Sof(C7A)=Sof(C8A)=Sof(H8A)=Sof(C9A)=Sof(H9A)=
 Sof(C10A)=Sof(H10A)=Sof(C11A)=Sof(H11A)=Sof(C12A)=Sof(H12A)=1-FVAR(2)
 Sof(C1)=Sof(C2)=Sof(H2)=Sof(C3)=Sof(H3)=Sof(C4)=Sof(H4)=Sof(C5)=Sof(H5)=
 Sof(C6)=Sof(H6)=Sof(C7)=Sof(C8)=Sof(H8)=Sof(C9)=Sof(H9)=Sof(C10)=Sof(H10)=
 Sof(C11)=Sof(H11)=Sof(C12)=Sof(H12)=FVAR(2)
5.a Free rotating group:
 O4(C1B,C1C,C1D,C1E)
5.b Secondary CH2 refined with riding coordinates:
 C21(H21A,H21B), C22(H22A,H22B), C23(H23A,H23B), C24(H24A,H24B), C1B(H1BA,
 H1BB), C1C(H1CA,H1CB), C1D(H1DA,H1DB), C1E(H1EA,H1EB)
5.c Aromatic/amide H refined with riding coordinates:
 C2(H2), C3(H3), C4(H4), C5(H5), C6(H6), C2A(H2A), C3A(H3A), C4A(H4A),
 C5A(H5A), C6A(H6A), C8(H8), C9(H9), C10(H10), C11(H11), C12(H12), C8A(H8A),
 C9A(H9A), C10A(H10A), C11A(H11A), C12A(H12A), C13(H13), C14(H14), C15(H15),
 C16(H16), C17(H17), C18(H18)
5.d Fitted hexagon refined as free rotating group:
 C1(C2,C3,C4,C5,C6), C1A(C2A,C3A,C4A,C5A,C6A), C7(C8,C9,C10,C11,C12), C7A(C8A,
 C9A,C10A,C11A,C12A)
5.e Idealised Me refined as rotating group:
 C19(H19A,H19B,H19C), C20(H20A,H20B,H20C)
;
_platon_squeeze_void_probe_radius 1.20
_olex2_date_sample_data_collection 2018-08-01
_olex2_date_sample_submission 2018-08-01
_olex2_diffrn_ambient_temperature_device Kryoflex
_olex2_exptl_crystal_mounting_method 'The crystal was mounted on a mylar loop in oil'
_olex2_submission_original_sample_id KPZ2BOMe2
_olex2_submission_special_instructions 'No special instructions were received'

loop_
_space_group_symop_operation_xyz
'x, y, z'
'-x, -y, -z'

loop_
_atom_site_label
_atom_site_type_symbol
_atom_site_fract_x
_atom_site_fract_y
_atom_site_fract_z
_atom_site_U_iso_or_equiv
_atom_site_adp_type
_atom_site_occupancy
_atom_site_site_symmetry_order
_atom_site_calc_flag
_atom_site_refinement_flags_posn
_atom_site_refinement_flags_adp
_atom_site_refinement_flags_occupancy
_atom_site_disorder_assembly
_atom_site_disorder_group
Pt1 Pt 0.91982(4) 0.74155(4) 0.24367(3) 0.03869(18) Uani 1 1 d . U . . .
K1 K 0.5787(2) 0.6292(2) 0.18427(16) 0.0365(5) Uani 1 1 d . U . . .
O1 O 1.3655(6) 0.7756(7) 0.2653(6) 0.0422(17) Uani 1 1 d . U . . .
O2 O 1.3231(7) 0.6288(7) 0.1870(5) 0.0411(16) Uani 1 1 d . U . . .
O3 O 0.6684(9) 0.4343(8) 0.0822(7) 0.065(2) Uani 1 1 d . U . . .
N1 N 1.1741(8) 0.8345(8) 0.1871(6) 0.0397(19) Uani 1 1 d . U . . .
N2 N 1.0449(7) 0.8490(8) 0.1779(6) 0.0352(19) Uani 1 1 d . U . . .
N3 N 1.1697(8) 0.6941(9) 0.3287(6) 0.0394(19) Uani 1 1 d . U . . .
N4 N 1.0414(8) 0.6917(9) 0.3419(6) 0.0390(19) Uani 1 1 d . U . . .
C1 C 0.795(4) 0.635(3) 0.305(3) 0.046(4) Uani 0.55(5) 1 d . U P A 1
C2 C 0.677(4) 0.681(3) 0.363(3) 0.051(5) Uani 0.55(5) 1 d G U P A 1
H2 H 0.653442 0.764753 0.377861 0.061 Uiso 0.55(5) 1 calc R . P A 1
C3 C 0.595(3) 0.604(3) 0.398(2) 0.052(6) Uani 0.55(5) 1 d G U P A 1
H3 H 0.514930 0.634728 0.437828 0.062 Uiso 0.55(5) 1 calc R . P A 1
C4 C 0.630(3) 0.481(3) 0.376(2) 0.049(6) Uani 0.55(5) 1 d G U P A 1
H4 H 0.574131 0.428105 0.400666 0.059 Uiso 0.55(5) 1 calc R . P A 1
C5 C 0.748(3) 0.435(3) 0.319(2) 0.050(5) Uani 0.55(5) 1 d G U P A 1
H5 H 0.771845 0.351503 0.303538 0.060 Uiso 0.55(5) 1 calc R . P A 1
C6 C 0.830(3) 0.513(3) 0.283(2) 0.051(5) Uani 0.55(5) 1 d G U P A 1
H6 H 0.910359 0.481525 0.243570 0.061 Uiso 0.55(5) 1 calc R . P A 1
C1A C 0.794(5) 0.640(4) 0.307(4) 0.045(4) Uani 0.45(5) 1 d . U P A 2
C2A C 0.680(5) 0.705(3) 0.360(3) 0.054(6) Uani 0.45(5) 1 d G U P A 2
H2A H 0.666395 0.791065 0.365282 0.065 Uiso 0.45(5) 1 calc R . P A 2
C3A C 0.586(4) 0.644(4) 0.405(2) 0.048(6) Uani 0.45(5) 1 d G U P A 2
H3A H 0.508290 0.688710 0.440614 0.058 Uiso 0.45(5) 1 calc R . P A 2
C4A C 0.606(3) 0.519(4) 0.396(3) 0.060(8) Uani 0.45(5) 1 d G U P A 2
H4A H 0.541802 0.477229 0.427076 0.072 Uiso 0.45(5) 1 calc R . P A 2
C5A C 0.720(4) 0.454(3) 0.344(3) 0.055(7) Uani 0.45(5) 1 d G U P A 2
H5A H 0.733421 0.368102 0.338207 0.066 Uiso 0.45(5) 1 calc R . P A 2
C6A C 0.814(4) 0.515(4) 0.299(3) 0.052(6) Uani 0.45(5) 1 d G U P A 2
H6A H 0.891529 0.470455 0.262874 0.062 Uiso 0.45(5) 1 calc R . P A 2
C7 C 0.806(3) 0.777(3) 0.140(2) 0.042(4) Uani 0.55(5) 1 d . U P A 1
C8 C 0.840(3) 0.701(3) 0.067(2) 0.046(5) Uani 0.55(5) 1 d G U P A 1
H8 H 0.916070 0.635871 0.062163 0.055 Uiso 0.55(5) 1 calc R . P A 1
C9 C 0.761(3) 0.720(3) 0.0000(19) 0.047(5) Uani 0.55(5) 1 d G U P A 1
H9 H 0.784565 0.668509 -0.050288 0.056 Uiso 0.55(5) 1 calc R . P A 1
C10 C 0.649(3) 0.816(3) 0.0068(19) 0.040(5) Uani 0.55(5) 1 d G U P A 1
H10 H 0.595994 0.828968 -0.038862 0.048 Uiso 0.55(5) 1 calc R . P A 1
C11 C 0.615(2) 0.892(2) 0.080(2) 0.036(5) Uani 0.55(5) 1 d G U P A 1
H11 H 0.538928 0.956790 0.085014 0.043 Uiso 0.55(5) 1 calc R . P A 1
C12 C 0.694(3) 0.872(3) 0.1472(19) 0.037(4) Uani 0.55(5) 1 d G U P A 1
H12 H 0.670431 0.924153 0.197466 0.044 Uiso 0.55(5) 1 calc R . P A 1
C7A C 0.801(3) 0.787(3) 0.155(2) 0.032(4) Uani 0.45(5) 1 d . U P A 2
C8A C 0.822(3) 0.723(3) 0.076(2) 0.035(5) Uani 0.45(5) 1 d G U P A 2
H8A H 0.898107 0.658101 0.062736 0.042 Uiso 0.45(5) 1 calc R . P A 2
C9A C 0.733(3) 0.755(3) 0.016(2) 0.040(5) Uani 0.45(5) 1 d G U P A 2
H9A H 0.748256 0.710874 -0.037973 0.048 Uiso 0.45(5) 1 calc R . P A 2
C10A C 0.623(3) 0.850(3) 0.035(2) 0.038(7) Uani 0.45(5) 1 d G U P A 2
H10A H 0.561812 0.871619 -0.005825 0.045 Uiso 0.45(5) 1 calc R . P A 2
C11A C 0.601(3) 0.914(3) 0.114(2) 0.038(6) Uani 0.45(5) 1 d G U P A 2
H11A H 0.525217 0.979591 0.127032 0.045 Uiso 0.45(5) 1 calc R . P A 2
C12A C 0.690(3) 0.883(3) 0.174(2) 0.037(5) Uani 0.45(5) 1 d G U P A 2
H12A H 0.675066 0.926820 0.227743 0.044 Uiso 0.45(5) 1 calc R . P A 2
C13 C 1.2224(11) 0.9188(11) 0.1349(10) 0.056(3) Uani 1 1 d . U . . .
H13 H 1.310268 0.928606 0.128944 0.067 Uiso 1 1 calc R . . . .
C14 C 1.1243(13) 0.9917(13) 0.0896(11) 0.068(4) Uani 1 1 d . U . . .
H14 H 1.130872 1.057193 0.047241 0.082 Uiso 1 1 calc R . . . .
C15 C 1.0196(12) 0.9444(11) 0.1217(9) 0.055(3) Uani 1 1 d . U . . .
H15 H 0.934949 0.976320 0.105739 0.066 Uiso 1 1 calc R . . . .
C16 C 1.2182(12) 0.6503(13) 0.4022(8) 0.055(3) Uani 1 1 d . U . . .
H16 H 1.307183 0.640312 0.410260 0.066 Uiso 1 1 calc R . . . .
C17 C 1.1177(13) 0.6217(15) 0.4651(9) 0.066(4) Uani 1 1 d . U . . .
H17 H 1.122079 0.591463 0.525024 0.079 Uiso 1 1 calc R . . . .
C18 C 1.0095(12) 0.6465(12) 0.4224(8) 0.051(3) Uani 1 1 d . U . . .
H18 H 0.924943 0.632866 0.447570 0.061 Uiso 1 1 calc R . . . .
C19 C 1.3344(14) 0.8798(13) 0.3196(10) 0.065(4) Uani 1 1 d . U . . .
H19A H 1.276030 0.865537 0.375474 0.097 Uiso 1 1 calc GR . . . .
H19B H 1.289853 0.951111 0.286902 0.097 Uiso 1 1 calc GR . . . .
H19C H 1.415837 0.894957 0.333998 0.097 Uiso 1 1 calc GR . . . .
C20 C 1.2457(12) 0.5531(12) 0.1609(10) 0.056(3) Uani 1 1 d . U . . .
H20A H 1.300919 0.495443 0.115915 0.084 Uiso 1 1 calc GR . . . .
H20B H 1.171852 0.604392 0.135116 0.084 Uiso 1 1 calc GR . . . .
H20C H 1.211450 0.507683 0.213823 0.084 Uiso 1 1 calc GR . . . .
C21 C 0.8098(15) 0.3851(14) 0.0695(12) 0.071(4) Uani 1 1 d . U . . .
H21A H 0.851356 0.411561 0.009674 0.086 Uiso 1 1 calc R . . . .
H21B H 0.847597 0.416200 0.116118 0.086 Uiso 1 1 calc R . . . .
C22 C 0.8366(18) 0.2533(15) 0.0757(14) 0.089(5) Uani 1 1 d . U . . .
H22A H 0.890415 0.221227 0.123004 0.107 Uiso 1 1 calc R . . . .
H22B H 0.883655 0.217000 0.017494 0.107 Uiso 1 1 calc R . . . .
C23 C 0.6985(19) 0.2255(16) 0.1001(16) 0.100(5) Uani 1 1 d . U . . .
H23A H 0.694724 0.151827 0.069268 0.121 Uiso 1 1 calc R . . . .
H23B H 0.674667 0.212620 0.165943 0.121 Uiso 1 1 calc R . . . .
C24 C 0.6086(15) 0.3370(13) 0.0678(11) 0.068(3) Uani 1 1 d . U . . .
H24A H 0.604643 0.331616 0.003182 0.081 Uiso 1 1 calc R . . . .
H24B H 0.518273 0.348581 0.102941 0.081 Uiso 1 1 calc R . . . .
B1 B 1.2540(11) 0.7372(12) 0.2467(9) 0.038(2) Uani 1 1 d . U . . .
O4 O 0.2004(13) 0.2405(16) 0.2538(9) 0.119(6) Uani 0.810(18) 1 d . U P B -1
C1B C 0.3407(14) 0.2214(17) 0.2222(8) 0.095(7) Uani 0.810(18) 1 d G U P B -1
H1BA H 0.358168 0.259408 0.161590 0.114 Uiso 0.810(18) 1 calc R . P B -1
H1BB H 0.382339 0.132846 0.218972 0.114 Uiso 0.810(18) 1 calc R . P B -1
C1C C 0.3957(14) 0.281(2) 0.2905(12) 0.136(9) Uani 0.810(18) 1 d G U P B -1
H1CA H 0.390779 0.369188 0.275402 0.163 Uiso 0.810(18) 1 calc R . P B -1
H1CB H 0.488197 0.239481 0.294182 0.163 Uiso 0.810(18) 1 calc R . P B -1
C1D C 0.3019(18) 0.264(2) 0.3784(8) 0.136(9) Uani 0.810(18) 1 d G U P B -1
H1DA H 0.327913 0.180755 0.404988 0.163 Uiso 0.810(18) 1 calc R . P B -1
H1DB H 0.298619 0.325238 0.423241 0.163 Uiso 0.810(18) 1 calc R . P B -1
C1E C 0.1696(14) 0.2834(18) 0.3449(9) 0.109(8) Uani 0.810(18) 1 d G U P B -1
H1EA H 0.111422 0.236476 0.383395 0.131 Uiso 0.810(18) 1 calc R . P B -1
H1EB H 0.124161 0.371072 0.346123 0.131 Uiso 0.810(18) 1 calc R . P B -1

loop_
_atom_site_aniso_label
_atom_site_aniso_U_11
_atom_site_aniso_U_22
_atom_site_aniso_U_33
_atom_site_aniso_U_23
_atom_site_aniso_U_13
_atom_site_aniso_U_12
Pt1 0.0235(2) 0.0531(3) 0.0441(3) 0.01441(18) -0.01423(17) -0.01571(17)
K1 0.0219(10) 0.0477(12) 0.0419(13) 0.0130(10) -0.0098(9) -0.0120(9)
O1 0.012(3) 0.055(4) 0.062(5) 0.005(3) -0.013(3) -0.010(3)
O2 0.032(4) 0.044(4) 0.047(4) 0.008(3) -0.006(3) -0.012(3)
O3 0.053(5) 0.055(4) 0.086(6) 0.003(4) -0.007(5) -0.016(4)
N1 0.018(4) 0.050(5) 0.052(5) 0.010(4) -0.008(3) -0.013(3)
N2 0.012(3) 0.044(4) 0.051(5) 0.015(3) -0.010(3) -0.010(3)
N3 0.025(4) 0.063(5) 0.034(4) 0.006(4) -0.015(3) -0.013(4)
N4 0.024(4) 0.065(6) 0.031(4) 0.003(4) -0.005(3) -0.018(4)
C1 0.023(7) 0.075(8) 0.047(9) 0.029(7) -0.024(6) -0.025(7)
C2 0.032(8) 0.078(11) 0.051(8) 0.023(9) -0.017(7) -0.028(8)
C3 0.038(9) 0.075(13) 0.051(9) 0.027(10) -0.018(8) -0.031(10)
C4 0.041(11) 0.078(12) 0.040(12) 0.023(9) -0.020(9) -0.037(10)
C5 0.043(12) 0.078(10) 0.041(13) 0.025(9) -0.021(9) -0.033(9)
C6 0.033(10) 0.070(8) 0.055(12) 0.036(8) -0.026(7) -0.021(7)
C1A 0.027(8) 0.072(9) 0.044(9) 0.030(8) -0.024(7) -0.023(7)
C2A 0.041(10) 0.082(12) 0.044(9) 0.020(11) -0.013(8) -0.025(9)
C3A 0.040(10) 0.083(15) 0.029(10) 0.028(11) -0.025(8) -0.024(11)
C4A 0.047(12) 0.080(14) 0.052(15) 0.034(13) -0.007(10) -0.024(12)
C5A 0.036(13) 0.077(12) 0.054(16) 0.043(11) -0.014(11) -0.022(10)
C6A 0.033(11) 0.068(9) 0.059(14) 0.036(9) -0.021(9) -0.023(8)
C7 0.034(8) 0.048(9) 0.052(9) 0.020(8) -0.016(7) -0.021(6)
C8 0.035(9) 0.057(12) 0.050(9) 0.016(8) -0.010(7) -0.024(8)
C9 0.041(11) 0.055(12) 0.052(10) 0.006(9) -0.008(9) -0.031(9)
C10 0.037(11) 0.056(12) 0.040(12) 0.011(9) -0.017(10) -0.033(9)
C11 0.033(9) 0.048(10) 0.039(12) 0.012(9) -0.020(9) -0.026(8)
C12 0.031(8) 0.052(8) 0.039(11) 0.015(8) -0.021(8) -0.023(6)
C7A 0.029(8) 0.037(9) 0.037(8) 0.014(7) -0.012(7) -0.020(6)
C8A 0.031(10) 0.044(11) 0.036(8) 0.010(8) -0.009(7) -0.020(8)
C9A 0.032(11) 0.055(13) 0.038(9) 0.011(9) -0.009(8) -0.021(9)
C10A 0.026(10) 0.057(14) 0.035(13) 0.014(10) -0.009(10) -0.020(9)
C11A 0.028(9) 0.055(12) 0.035(13) 0.016(10) -0.010(10) -0.021(9)
C12A 0.037(9) 0.040(9) 0.038(13) 0.010(10) -0.014(9) -0.016(7)
C13 0.026(5) 0.062(7) 0.084(9) 0.028(6) -0.014(5) -0.021(5)
C14 0.037(6) 0.066(8) 0.095(10) 0.046(7) -0.009(6) -0.018(5)
C15 0.038(5) 0.058(7) 0.076(8) 0.029(5) -0.029(5) -0.023(5)
C16 0.037(5) 0.096(9) 0.044(6) 0.019(6) -0.025(4) -0.030(6)
C17 0.047(6) 0.117(11) 0.037(6) 0.016(6) -0.016(4) -0.023(7)
C18 0.034(5) 0.080(8) 0.044(5) 0.013(5) -0.010(4) -0.025(5)
C19 0.047(7) 0.074(8) 0.076(9) -0.018(6) -0.012(7) -0.011(6)
C20 0.037(6) 0.061(7) 0.073(9) -0.007(6) -0.017(6) -0.011(5)
C21 0.055(6) 0.074(7) 0.084(10) -0.010(7) -0.009(7) -0.010(5)
C22 0.070(8) 0.074(7) 0.118(13) 0.001(9) -0.015(9) -0.009(6)
C23 0.083(9) 0.065(7) 0.140(15) 0.007(9) 0.007(10) -0.014(7)
C24 0.066(7) 0.077(7) 0.067(9) -0.002(7) -0.012(7) -0.029(6)
B1 0.013(4) 0.056(6) 0.047(6) 0.013(4) -0.007(4) -0.016(4)
O4 0.099(10) 0.155(15) 0.091(10) -0.001(10) 0.009(8) -0.024(10)
C1B 0.079(10) 0.128(16) 0.055(10) 0.004(10) 0.008(8) 0.005(11)
C1C 0.083(12) 0.23(2) 0.088(13) -0.004(15) -0.011(10) -0.016(14)
C1D 0.112(15) 0.20(2) 0.079(11) -0.009(15) -0.001(10) -0.017(16)
C1E 0.081(11) 0.143(18) 0.071(10) 0.012(11) 0.022(9) 0.008(12)

loop_
_atom_type_symbol
_atom_type_description
_atom_type_scat_dispersion_real
_atom_type_scat_dispersion_imag
_atom_type_scat_source
C C 0.0033 0.0016 'International Tables Vol C Tables 4.2.6.8 and 6.1.1.4'
H H 0.0000 0.0000 'International Tables Vol C Tables 4.2.6.8 and 6.1.1.4'
B B 0.0013 0.0007 'International Tables Vol C Tables 4.2.6.8 and 6.1.1.4'
K K 0.2009 0.2494 'International Tables Vol C Tables 4.2.6.8 and 6.1.1.4'
N N 0.0061 0.0033 'International Tables Vol C Tables 4.2.6.8 and 6.1.1.4'
O O 0.0106 0.0060 'International Tables Vol C Tables 4.2.6.8 and 6.1.1.4'
Pt Pt -1.7033 8.3905 'International Tables Vol C Tables 4.2.6.8 and 6.1.1.4'

loop_
_geom_angle_atom_site_label_1
_geom_angle_atom_site_label_2
_geom_angle_atom_site_label_3
_geom_angle
_geom_angle_site_symmetry_1
_geom_angle_site_symmetry_3
N2 Pt1 N4 89.7(3) . .
N2 Pt1 C7 91.3(10) . .
N4 Pt1 C7 175.1(10) . .
C1 Pt1 N2 178.4(15) . .
C1 Pt1 N4 91.8(15) . .
C1 Pt1 C7 87.2(19) . .
C1A Pt1 N2 178.5(16) . .
C1A Pt1 N4 91.5(19) . .
C7A Pt1 N2 92.1(13) . .
C7A Pt1 N4 178.0(12) . .
C7A Pt1 C1A 87(2) . .
O1 K1 O2 50.5(2) 1_455 1_455
O1 K1 O3 144.2(3) 1_455 .
O1 K1 C1 103.8(7) 1_455 .
O1 K1 C2 79.8(7) 1_455 .
O1 K1 C6 122.5(6) 1_455 .
O1 K1 C1A 102.9(9) 1_455 .
O1 K1 C7 108.0(6) 1_455 .
O1 K1 C12 84.9(6) 1_455 .
O1 K1 C7A 104.8(6) 1_455 .
O1 K1 C8A 123.0(6) 1_455 .
O1 K1 C9A 113.7(6) 1_455 .
O2 K1 C1 144.8(6) 1_455 .
O2 K1 C2 120.7(6) 1_455 .
O2 K1 C6 143.0(5) 1_455 .
O2 K1 C1A 144.4(7) 1_455 .
O2 K1 C7 147.6(5) 1_455 .
O2 K1 C12 123.4(5) 1_455 .
O2 K1 C7A 146.9(5) 1_455 .
O2 K1 C8A 144.1(5) 1_455 .
O2 K1 C9A 119.1(5) 1_455 .
O3 K1 O2 93.7(3) . 1_455
O3 K1 C1 107.7(7) . .
O3 K1 C2 127.4(7) . .
O3 K1 C6 84.3(7) . .
O3 K1 C1A 108.7(9) . .
O3 K1 C7 104.3(7) . .
O3 K1 C12 122.8(6) . .
O3 K1 C7A 108.2(7) . .
O3 K1 C8A 85.4(6) . .
O3 K1 C9A 82.1(7) . .
C1 K1 C2 25.2(4) . .
C1 K1 C6 24.9(3) . .
C1 K1 C7 53.4(6) . .
C1 K1 C12 67.3(7) . .
C2 K1 C6 43.9(5) . .
C2 K1 C12 72.1(8) . .
C1A K1 C7A 50.4(8) . .
C7 K1 C2 68.4(8) . .
C7 K1 C6 66.8(6) . .
C7 K1 C12 25.0(2) . .
C12 K1 C6 87.0(7) . .
C8A K1 C1A 67.3(8) . .
C8A K1 C7A 25.1(3) . .
C8A K1 C9A 25.2(3) . .
C9A K1 C1A 91.8(8) . .
C9A K1 C7A 44.0(4) . .
C19 O1 K1 137.0(7) . 1_655
C19 O1 B1 114.8(9) . .
B1 O1 K1 108.2(7) . 1_655
C20 O2 K1 139.5(7) . 1_655
C20 O2 B1 118.9(8) . .
B1 O2 K1 101.0(5) . 1_655
C21 O3 K1 115.7(8) . .
C24 O3 K1 131.2(8) . .
C24 O3 C21 107.3(11) . .
N2 N1 B1 127.3(8) . .
C13 N1 N2 107.9(9) . .
C13 N1 B1 124.8(9) . .
N1 N2 Pt1 124.9(6) . .
C15 N2 Pt1 129.4(7) . .
C15 N2 N1 105.7(8) . .
N4 N3 B1 129.4(8) . .
C16 N3 N4 108.6(9) . .
C16 N3 B1 122.0(9) . .
N3 N4 Pt1 124.3(7) . .
C18 N4 Pt1 126.8(8) . .
C18 N4 N3 108.8(9) . .
Pt1 C1 K1 110.5(18) . .
C2 C1 Pt1 123.6(18) . .
C2 C1 K1 77.7(11) . .
C2 C1 C6 120.0 . .
C6 C1 Pt1 116.3(18) . .
C6 C1 K1 79.8(11) . .
K1 C2 H2 113.2 . .
C1 C2 K1 77.1(12) . .
C1 C2 H2 120.0 . .
C1 C2 C3 120.0 . .
C3 C2 K1 80.1(12) . .
C3 C2 H2 120.0 . .
K1 C3 H3 115.6 . .
C2 C3 K1 75.0(13) . .
C2 C3 H3 120.0 . .
C2 C3 C4 120.0 . .
C4 C3 K1 80.0(11) . .
C4 C3 H3 120.0 . .
K1 C4 H4 117.6 . .
C3 C4 K1 75.6(12) . .
C3 C4 H4 120.0 . .
C5 C4 K1 77.6(11) . .
C5 C4 C3 120.0 . .
C5 C4 H4 120.0 . .
K1 C5 H5 117.4 . .
C4 C5 K1 78.2(11) . .
C4 C5 H5 120.0 . .
C4 C5 C6 120.0 . .
C6 C5 K1 75.2(13) . .
C6 C5 H5 120.0 . .
K1 C6 H6 115.0 . .
C1 C6 K1 75.3(12) . .
C1 C6 H6 120.0 . .
C5 C6 K1 80.3(12) . .
C5 C6 C1 120.0 . .
C5 C6 H6 120.0 . .
Pt1 C1A K1 110(2) . .
C2A C1A Pt1 116(2) . .
C2A C1A K1 79.8(13) . .
C2A C1A C6A 120.0 . .
C6A C1A Pt1 124(2) . .
C6A C1A K1 79.1(14) . .
K1 C2A H2A 113.5 . .
C1A C2A K1 75.4(14) . .
C1A C2A H2A 120.0 . .
C3A C2A K1 81.6(15) . .
C3A C2A C1A 120.0 . .
C3A C2A H2A 120.0 . .
K1 C3A H3A 116.9 . .
C2A C3A K1 74.2(16) . .
C2A C3A H3A 120.0 . .
C2A C3A C4A 120.0 . .
C4A C3A K1 79.6(14) . .
C4A C3A H3A 120.0 . .
K1 C4A H4A 118.3 . .
C3A C4A K1 76.6(14) . .
C3A C4A H4A 120.0 . .
C5A C4A K1 76.0(13) . .
C5A C4A C3A 120.0 . .
C5A C4A H4A 120.0 . .
K1 C5A H5A 116.3 . .
C4A C5A K1 80.2(13) . .
C4A C5A H5A 120.0 . .
C4A C5A C6A 120.0 . .
C6A C5A K1 74.2(16) . .
C6A C5A H5A 120.0 . .
K1 C6A H6A 112.9 . .
C1A C6A K1 76.0(15) . .
C1A C6A H6A 120.0 . .
C5A C6A K1 81.5(16) . .
C5A C6A C1A 120.0 . .
C5A C6A H6A 120.0 . .
Pt1 C7 K1 109.0(13) . .
C8 C7 Pt1 119.5(14) . .
C8 C7 K1 79.8(9) . .
C8 C7 C12 120.0 . .
C12 C7 Pt1 120.4(14) . .
C12 C7 K1 79.1(9) . .
K1 C8 H8 113.5 . .
C7 C8 K1 75.2(9) . .
C7 C8 H8 120.0 . .
C9 C8 K1 81.7(9) . .
C9 C8 C7 120.0 . .
C9 C8 H8 120.0 . .
K1 C9 H9 117.1 . .
C8 C9 K1 74.0(9) . .
C8 C9 H9 120.0 . .
C10 C9 K1 79.7(8) . .
C10 C9 C8 120.0 . .
C10 C9 H9 120.0 . .
K1 C10 H10 118.6 . .
C9 C10 K1 76.5(9) . .
C9 C10 H10 120.0 . .
C11 C10 K1 75.8(8) . .
C11 C10 C9 120.0 . .
C11 C10 H10 120.0 . .
K1 C11 H11 116.5 . .
C10 C11 K1 80.3(9) . .
C10 C11 H11 120.0 . .
C12 C11 K1 73.9(9) . .
C12 C11 C10 120.0 . .
C12 C11 H11 120.0 . .
K1 C12 H12 112.9 . .
C7 C12 K1 75.8(9) . .
C7 C12 H12 120.0 . .
C11 C12 K1 81.7(9) . .
C11 C12 C7 120.0 . .
C11 C12 H12 120.0 . .
Pt1 C7A K1 111.5(16) . .
C8A C7A Pt1 121.3(17) . .
C8A C7A K1 74.9(10) . .
C8A C7A C12A 120.0 . .
C12A C7A Pt1 118.6(17) . .
C12A C7A K1 81.8(10) . .
K1 C8A H8A 111.5 . .
C7A C8A K1 80.0(10) . .
C7A C8A H8A 120.0 . .
C7A C8A C9A 120.0 . .
C9A C8A K1 79.0(10) . .
C9A C8A H8A 120.0 . .
K1 C9A H9A 112.9 . .
C8A C9A K1 75.8(11) . .
C8A C9A H9A 120.0 . .
C10A C9A K1 81.7(10) . .
C10A C9A C8A 120.0 . .
C10A C9A H9A 120.0 . .
K1 C10A H10A 116.6 . .
C9A C10A K1 73.7(11) . .
C9A C10A H10A 120.0 . .
C9A C10A C11A 120.0 . .
C11A C10A K1 80.4(10) . .
C11A C10A H10A 120.0 . .
K1 C11A H11A 118.9 . .
C10A C11A K1 75.6(9) . .
C10A C11A H11A 120.0 . .
C12A C11A K1 76.5(10) . .
C12A C11A C10A 120.0 . .
C12A C11A H11A 120.0 . .
K1 C12A H12A 117.5 . .
C7A C12A K1 73.8(11) . .
C7A C12A H12A 120.0 . .
C11A C12A K1 79.5(10) . .
C11A C12A C7A 120.0 . .
C11A C12A H12A 120.0 . .
N1 C13 H13 124.8 . .
N1 C13 C14 110.3(10) . .
C14 C13 H13 124.8 . .
C13 C14 H14 129.0 . .
C15 C14 C13 102.0(11) . .
C15 C14 H14 129.0 . .
N2 C15 C14 114.0(11) . .
N2 C15 H15 123.0 . .
C14 C15 H15 123.0 . .
N3 C16 H16 125.8 . .
N3 C16 C17 108.3(10) . .
C17 C16 H16 125.8 . .
C16 C17 H17 127.5 . .
C16 C17 C18 105.1(11) . .
C18 C17 H17 127.5 . .
N4 C18 C17 109.1(11) . .
N4 C18 H18 125.4 . .
C17 C18 H18 125.4 . .
O1 C19 H19A 109.5 . .
O1 C19 H19B 109.5 . .
O1 C19 H19C 109.5 . .
H19A C19 H19B 109.5 . .
H19A C19 H19C 109.5 . .
H19B C19 H19C 109.5 . .
O2 C20 H20A 109.5 . .
O2 C20 H20B 109.5 . .
O2 C20 H20C 109.5 . .
H20A C20 H20B 109.5 . .
H20A C20 H20C 109.5 . .
H20B C20 H20C 109.5 . .
K1 C21 H21A 111.9 . .
K1 C21 H21B 69.0 . .
O3 C21 K1 42.6(6) . .
O3 C21 H21A 109.8 . .
O3 C21 H21B 109.8 . .
H21A C21 H21B 108.2 . .
C22 C21 K1 136.1(12) . .
C22 C21 O3 109.4(13) . .
C22 C21 H21A 109.8 . .
C22 C21 H21B 109.8 . .
C21 C22 H22A 111.0 . .
C21 C22 H22B 111.0 . .
C21 C22 C23 104.0(14) . .
H22A C22 H22B 109.0 . .
C23 C22 H22A 111.0 . .
C23 C22 H22B 111.0 . .
C22 C23 H23A 111.0 . .
C22 C23 H23B 111.0 . .
H23A C23 H23B 109.0 . .
C24 C23 C22 103.9(14) . .
C24 C23 H23A 111.0 . .
C24 C23 H23B 111.0 . .
O3 C24 C23 103.5(13) . .
O3 C24 H24A 111.1 . .
O3 C24 H24B 111.1 . .
C23 C24 H24A 111.1 . .
C23 C24 H24B 111.1 . .
H24A C24 H24B 109.0 . .
O1 B1 K1 47.9(5) . 1_655
O1 B1 O2 100.3(8) . .
O1 B1 N1 110.9(9) . .
O1 B1 N3 114.6(10) . .
O2 B1 K1 52.4(4) . 1_655
O2 B1 N1 106.7(9) . .
N1 B1 K1 120.7(6) . 1_655
N3 B1 K1 125.4(7) . 1_655
N3 B1 O2 109.3(9) . .
N3 B1 N1 113.8(8) . .
C1E O4 C1B 109.5 . .
O4 C1B H1BA 110.4 . .
O4 C1B H1BB 110.4 . .
O4 C1B C1C 106.4 . .
H1BA C1B H1BB 108.6 . .
C1C C1B H1BA 110.4 . .
C1C C1B H1BB 110.4 . .
C1B C1C H1CA 111.5 . .
C1B C1C H1CB 111.5 . .
C1B C1C C1D 101.5 . .
H1CA C1C H1CB 109.3 . .
C1D C1C H1CA 111.5 . .
C1D C1C H1CB 111.5 . .
C1C C1D H1DA 111.5 . .
C1C C1D H1DB 111.5 . .
H1DA C1D H1DB 109.3 . .
C1E C1D C1C 101.5 . .
C1E C1D H1DA 111.5 . .
C1E C1D H1DB 111.5 . .
O4 C1E C1D 106.4 . .
O4 C1E H1EA 110.5 . .
O4 C1E H1EB 110.5 . .
C1D C1E H1EA 110.5 . .
C1D C1E H1EB 110.5 . .
H1EA C1E H1EB 108.6 . .

loop_
_geom_bond_atom_site_label_1
_geom_bond_atom_site_label_2
_geom_bond_distance
_geom_bond_site_symmetry_2
Pt1 N2 2.080(8) .
Pt1 N4 2.098(9) .
Pt1 C1 2.05(2) .
Pt1 C1A 2.03(3) .
Pt1 C7 2.10(2) .
Pt1 C7A 1.97(2) .
K1 O1 2.609(7) 1_455
K1 O2 2.698(8) 1_455
K1 O3 2.651(10) .
K1 C1 3.19(5) .
K1 C2 3.20(5) .
K1 C6 3.24(4) .
K1 C1A 3.21(6) .
K1 C7 3.19(4) .
K1 C12 3.23(3) .
K1 C7A 3.22(4) .
K1 C8A 3.16(4) .
K1 C9A 3.20(3) .
O1 C19 1.417(15) .
O1 B1 1.427(13) .
O2 C20 1.430(14) .
O2 B1 1.524(15) .
O3 C21 1.449(17) .
O3 C24 1.435(16) .
N1 N2 1.369(11) .
N1 C13 1.329(14) .
N1 B1 1.557(15) .
N2 C15 1.330(14) .
N3 N4 1.342(12) .
N3 C16 1.323(14) .
N3 B1 1.513(15) .
N4 C18 1.304(15) .
C1 C2 1.3900 .
C1 C6 1.3900 .
C2 H2 0.9500 .
C2 C3 1.3900 .
C3 H3 0.9500 .
C3 C4 1.3900 .
C4 H4 0.9500 .
C4 C5 1.3900 .
C5 H5 0.9500 .
C5 C6 1.3900 .
C6 H6 0.9500 .
C1A C2A 1.3900 .
C1A C6A 1.3900 .
C2A H2A 0.9500 .
C2A C3A 1.3900 .
C3A H3A 0.9500 .
C3A C4A 1.3900 .
C4A H4A 0.9500 .
C4A C5A 1.3900 .
C5A H5A 0.9500 .
C5A C6A 1.3900 .
C6A H6A 0.9500 .
C7 C8 1.3900 .
C7 C12 1.3900 .
C8 H8 0.9500 .
C8 C9 1.3900 .
C9 H9 0.9500 .
C9 C10 1.3900 .
C10 H10 0.9500 .
C10 C11 1.3900 .
C11 H11 0.9500 .
C11 C12 1.3900 .
C12 H12 0.9500 .
C7A C8A 1.3900 .
C7A C12A 1.3900 .
C8A H8A 0.9500 .
C8A C9A 1.3900 .
C9A H9A 0.9500 .
C9A C10A 1.3900 .
C10A H10A 0.9500 .
C10A C11A 1.3900 .
C11A H11A 0.9500 .
C11A C12A 1.3900 .
C12A H12A 0.9500 .
C13 H13 0.9500 .
C13 C14 1.411(18) .
C14 H14 0.9500 .
C14 C15 1.341(17) .
C15 H15 0.9500 .
C16 H16 0.9500 .
C16 C17 1.376(18) .
C17 H17 0.9500 .
C17 C18 1.376(17) .
C18 H18 0.9500 .
C19 H19A 0.9800 .
C19 H19B 0.9800 .
C19 H19C 0.9800 .
C20 H20A 0.9800 .
C20 H20B 0.9800 .
C20 H20C 0.9800 .
C21 H21A 0.9900 .
C21 H21B 0.9900 .
C21 C22 1.44(2) .
C22 H22A 0.9900 .
C22 H22B 0.9900 .
C22 C23 1.54(2) .
C23 H23A 0.9900 .
C23 H23B 0.9900 .
C23 C24 1.49(2) .
C24 H24A 0.9900 .
C24 H24B 0.9900 .
O4 C1B 1.4433 .
O4 C1E 1.4432 .
C1B H1BA 0.9900 .
C1B H1BB 0.9900 .
C1B C1C 1.5347 .
C1C H1CA 0.9900 .
C1C H1CB 0.9900 .
C1C C1D 1.5389 .
C1D H1DA 0.9900 .
C1D H1DB 0.9900 .
C1D C1E 1.5349 .
C1E H1EA 0.9900 .
C1E H1EB 0.9900 .

loop_
_platon_squeeze_void_nr
_platon_squeeze_void_average_x
_platon_squeeze_void_average_y
_platon_squeeze_void_average_z
_platon_squeeze_void_volume
_platon_squeeze_void_count_electrons
_platon_squeeze_void_content
1 -0.051 0.000 0.500 287 81 ' '
